data_7234182
loop_
_publ_author_name
'Pengchong Xue'
'Jiabao Sun'
'Peng Chen'
'Peng Gong'
'Boqi Yao'
'Zhenqi Zhang'
'Chong Qian'
'Ran Lu'

_publ_section_title
;
 Strong solid emission and mechanofluorochromism of carbazole-based
 terephthalate derivatives adjusted by alkyl chains
;
_journal_name_full 'Journal of Materials Chemistry C'
_journal_page_first 4086
_journal_page_last 4092
_journal_paper_doi 10.1039/C5TC00267B
_journal_volume 3
_journal_year 2015
_chemical_formula_sum 'C68 H92 N2 O4'
_chemical_formula_weight 1001.44
_space_group_IT_number 1
_space_group_name_Hall 'P 1'
_space_group_name_H-M_alt 'P 1'
_symmetry_cell_setting triclinic
_symmetry_space_group_name_H-M 'P 1'
_atom_sites_solution_hydrogens geom
_atom_sites_solution_primary direct
_atom_sites_solution_secondary difmap
_cell_angle_alpha 81.69(3)
_cell_angle_beta 85.17(3)
_cell_angle_gamma 82.15(3)
_cell_formula_units_Z 1
_cell_length_a 8.2621(17)
_cell_length_b 8.9309(18)
_cell_length_c 21.084(4)
_cell_measurement_reflns_used 7590
_cell_measurement_temperature 293(2)
_cell_measurement_theta_max 54.90
_cell_measurement_theta_min 6.13
_cell_volume 1521.7(5)
_computing_cell_refinement 'CrysAlis PRO (Agilent, 2011)'
_computing_data_collection 'CrysAlis PRO (Agilent, 2011)'
_computing_data_reduction 'CrysAlis PRO (Agilent, 2011)'
_computing_molecular_graphics 'Bruker SHELXTL'
_computing_publication_material 'Bruker SHELXTL'
_computing_structure_refinement 'SHELXL-97 (Sheldrick, 1997)'
_computing_structure_solution 'SHELXS-97 (Sheldrick, 1990)'
_diffrn_ambient_temperature 293(2)
_diffrn_measured_fraction_theta_full 0.980
_diffrn_measured_fraction_theta_max 0.980
_diffrn_radiation_monochromator graphite
_diffrn_radiation_source 'fine-focus sealed tube'
_diffrn_radiation_type MoK\a
_diffrn_radiation_wavelength 0.71073
_diffrn_reflns_av_R_equivalents 0.0475
_diffrn_reflns_av_sigmaI/netI 0.0732
_diffrn_reflns_limit_h_max 10
_diffrn_reflns_limit_h_min -9
_diffrn_reflns_limit_k_max 11
_diffrn_reflns_limit_k_min -11
_diffrn_reflns_limit_l_max 27
_diffrn_reflns_limit_l_min -27
_diffrn_reflns_number 14465
_diffrn_reflns_theta_full 27.46
_diffrn_reflns_theta_max 27.46
_diffrn_reflns_theta_min 3.07
_exptl_absorpt_coefficient_mu 0.066
_exptl_crystal_colour colorless
_exptl_crystal_density_diffrn 1.093
_exptl_crystal_density_method 'not measured'
_exptl_crystal_description rod-like
_exptl_crystal_F_000 546
_exptl_crystal_size_max 0.1
_exptl_crystal_size_mid 0.1
_exptl_crystal_size_min 0.1
_refine_diff_density_max 0.262
_refine_diff_density_min -0.164
_refine_diff_density_rms 0.041
_refine_ls_abs_structure_details 'Flack H D (1983), Acta Cryst. A39, 876-881'
_refine_ls_abs_structure_Flack 2(2)
_refine_ls_extinction_method none
_refine_ls_goodness_of_fit_ref 0.964
_refine_ls_hydrogen_treatment mixed
_refine_ls_matrix_type full
_refine_ls_number_parameters 671
_refine_ls_number_reflns 11016
_refine_ls_number_restraints 3
_refine_ls_restrained_S_all 0.964
_refine_ls_R_factor_all 0.1278
_refine_ls_R_factor_gt 0.0591
_refine_ls_shift/su_max 0.629
_refine_ls_shift/su_mean 0.102
_refine_ls_structure_factor_coef Fsqd
_refine_ls_weighting_details 'calc w=1/[\s^2^(Fo^2^)+(0.0873P)^2^+0.0000P] where P=(Fo^2^+2Fc^2^)/3'
_refine_ls_weighting_scheme calc
_refine_ls_wR_factor_gt 0.1381
_refine_ls_wR_factor_ref 0.1698
_reflns_number_gt 5706
_reflns_number_total 11016
_reflns_threshold_expression >2sigma(I)
_cod_data_source_file J-Mater-Chem-C-2015-3-4086.cif
_cod_data_source_block 1
_cod_original_sg_symbol_H-M p1
_cod_database_code 7234182

loop_
_symmetry_equiv_pos_as_xyz
'x, y, z'

loop_
_atom_site_label
_atom_site_type_symbol
_atom_site_fract_x
_atom_site_fract_y
_atom_site_fract_z
_atom_site_U_iso_or_equiv
_atom_site_adp_type
_atom_site_occupancy
_atom_site_symmetry_multiplicity
_atom_site_calc_flag
_atom_site_refinement_flags
_atom_site_disorder_assembly
_atom_site_disorder_group
C1 C 0.2438(17) -1.2116(15) -0.1641(6) 0.158(5) Uani 1 1 d . . .
H1A H 0.1370 -1.2290 -0.1452 0.238 Uiso 1 1 calc R . .
H1B H 0.3011 -1.3051 -0.1763 0.238 Uiso 1 1 calc R . .
H1C H 0.2330 -1.1363 -0.2014 0.238 Uiso 1 1 calc R . .
C2 C 0.3346(14) -1.1578(12) -0.1180(5) 0.110(3) Uani 1 1 d . . .
H2A H 0.4476 -1.1582 -0.1347 0.132 Uiso 1 1 calc R . .
H2B H 0.3333 -1.2291 -0.0787 0.132 Uiso 1 1 calc R . .
C3 C 0.2731(12) -1.0050(9) -0.1023(4) 0.087(3) Uani 1 1 d . . .
H3A H 0.1595 -1.0044 -0.0862 0.104 Uiso 1 1 calc R . .
H3B H 0.2756 -0.9337 -0.1416 0.104 Uiso 1 1 calc R . .
C4 C 0.3666(9) -0.9473(9) -0.0529(4) 0.073(2) Uani 1 1 d . . .
H4A H 0.3628 -1.0182 -0.0135 0.087 Uiso 1 1 calc R . .
H4B H 0.4804 -0.9496 -0.0687 0.087 Uiso 1 1 calc R . .
C5 C 0.3086(11) -0.7960(10) -0.0375(4) 0.082(3) Uani 1 1 d . . .
H5A H 0.1951 -0.7938 -0.0212 0.098 Uiso 1 1 calc R . .
H5B H 0.3117 -0.7250 -0.0769 0.098 Uiso 1 1 calc R . .
C6 C 0.4035(9) -0.7402(8) 0.0111(3) 0.067(2) Uani 1 1 d . . .
H6A H 0.5174 -0.7455 -0.0049 0.081 Uiso 1 1 calc R . .
H6B H 0.3985 -0.8107 0.0506 0.081 Uiso 1 1 calc R . .
C7 C 0.3481(12) -0.5792(9) 0.0275(4) 0.078(2) Uani 1 1 d . . .
H7A H 0.3534 -0.5087 -0.0119 0.093 Uiso 1 1 calc R . .
H7B H 0.2341 -0.5739 0.0434 0.093 Uiso 1 1 calc R . .
C8 C 0.4406(10) -0.5255(8) 0.0750(3) 0.072(2) Uani 1 1 d . . .
H8A H 0.5540 -0.5281 0.0586 0.086 Uiso 1 1 calc R . .
H8B H 0.4377 -0.5974 0.1141 0.086 Uiso 1 1 calc R . .
C9 C 0.3814(11) -0.3654(8) 0.0925(4) 0.067(2) Uani 1 1 d . . .
H9A H 0.3775 -0.2929 0.0535 0.080 Uiso 1 1 calc R . .
H9B H 0.2711 -0.3636 0.1124 0.080 Uiso 1 1 calc R . .
C10 C 0.4920(9) -0.3159(8) 0.1381(3) 0.061(2) Uani 1 1 d . . .
H10A H 0.5049 -0.3928 0.1755 0.073 Uiso 1 1 calc R . .
H10B H 0.5993 -0.3063 0.1167 0.073 Uiso 1 1 calc R . .
C11 C 0.4179(10) -0.1635(8) 0.1594(3) 0.061(2) Uani 1 1 d . . .
H11A H 0.3091 -0.1725 0.1796 0.073 Uiso 1 1 calc R . .
H11B H 0.4080 -0.0862 0.1221 0.073 Uiso 1 1 calc R . .
C12 C 0.5265(8) -0.1141(7) 0.2076(3) 0.0490(16) Uani 1 1 d . . .
H12A H 0.5384 -0.1934 0.2441 0.059 Uiso 1 1 calc R . .
H12B H 0.6346 -0.1042 0.1869 0.059 Uiso 1 1 calc R . .
C13 C 0.4580(10) 0.0327(8) 0.2309(3) 0.070(2) Uani 1 1 d . . .
H13A H 0.3446 0.0288 0.2465 0.083 Uiso 1 1 calc R . .
H13B H 0.4615 0.1155 0.1958 0.083 Uiso 1 1 calc R . .
C14 C 0.5588(7) 0.0632(6) 0.2863(3) 0.0454(14) Uani 1 1 d . . .
H14A H 0.5683 -0.0264 0.3184 0.055 Uiso 1 1 calc R . .
H14B H 0.6683 0.0805 0.2691 0.055 Uiso 1 1 calc R . .
C15 C 0.4784(10) 0.2023(9) 0.3183(3) 0.077(2) Uani 1 1 d . . .
H15A H 0.3621 0.1962 0.3267 0.092 Uiso 1 1 calc R . .
H15B H 0.5253 0.2002 0.3591 0.092 Uiso 1 1 calc R . .
C16 C 0.5021(8) 0.3457(7) 0.2779(3) 0.0616(19) Uani 1 1 d . . .
H16A H 0.4638 0.3452 0.2357 0.074 Uiso 1 1 calc R . .
H16B H 0.6177 0.3573 0.2728 0.074 Uiso 1 1 calc R . .
C17 C 0.2516(8) 0.5463(7) 0.2914(3) 0.0463(16) Uani 1 1 d . . .
C18 C 0.1406(10) 0.5090(8) 0.2501(3) 0.061(2) Uani 1 1 d . . .
H18 H 0.1679 0.4250 0.2281 0.074 Uiso 1 1 calc R . .
C19 C -0.0038(10) 0.5959(8) 0.2432(4) 0.063(2) Uani 1 1 d . . .
H19 H -0.0782 0.5704 0.2170 0.076 Uiso 1 1 calc R . .
C20 C -0.0453(9) 0.7286(8) 0.2758(4) 0.072(2) Uani 1 1 d . . .
H20 H -0.1452 0.7891 0.2698 0.087 Uiso 1 1 calc R . .
C21 C 0.0581(8) 0.7652(8) 0.3143(3) 0.0557(19) Uani 1 1 d . . .
H21 H 0.0294 0.8500 0.3357 0.067 Uiso 1 1 calc R . .
C22 C 0.2110(7) 0.6760(6) 0.3230(3) 0.0387(14) Uani 1 1 d . . .
C23 C 0.3452(7) 0.6811(6) 0.3600(3) 0.0384(14) Uani 1 1 d . . .
C24 C 0.3793(7) 0.7852(6) 0.4017(3) 0.0371(14) Uani 1 1 d . . .
H24 H 0.3022 0.8665 0.4109 0.045 Uiso 1 1 calc R . .
C25 C 0.5293(7) 0.7606(7) 0.4274(3) 0.0398(15) Uani 1 1 d . . .
C26 C 0.6433(8) 0.6329(7) 0.4177(3) 0.0518(17) Uani 1 1 d . . .
H26 H 0.7401 0.6163 0.4387 0.062 Uiso 1 1 calc R . .
C27 C 0.6148(8) 0.5338(7) 0.3785(4) 0.0528(18) Uani 1 1 d . . .
H27 H 0.6931 0.4521 0.3707 0.063 Uiso 1 1 calc R . .
C28 C 0.4630(8) 0.5566(6) 0.3493(3) 0.0428(16) Uani 1 1 d . . .
C29 C 0.5713(7) 0.8778(6) 0.4669(3) 0.0357(14) Uani 1 1 d . . .
C30 C 0.7180(7) 0.9431(6) 0.4480(3) 0.0382(14) Uani 1 1 d . . .
H30 H 0.7886 0.9022 0.4164 0.046 Uiso 1 1 calc R . .
C31 C 0.7614(7) 1.0634(6) 0.4739(3) 0.0395(14) Uani 1 1 d . . .
C32 C 0.6621(7) 1.1207(6) 0.5253(3) 0.0373(14) Uani 1 1 d . . .
C33 C 0.5197(8) 1.0587(7) 0.5439(3) 0.0409(15) Uani 1 1 d . . .
H33 H 0.4517 1.0975 0.5767 0.049 Uiso 1 1 calc R . .
C34 C 0.4718(7) 0.9402(6) 0.5162(3) 0.0355(13) Uani 1 1 d . . .
C35 C 0.3195(7) 0.8773(7) 0.5470(3) 0.0398(14) Uani 1 1 d . . .
C36 C 0.9150(7) 1.1212(7) 0.4443(3) 0.0456(16) Uani 1 1 d . . .
C37 C 1.0547(8) 1.3396(7) 0.4171(3) 0.0509(18) Uani 1 1 d . . .
H37A H 1.0246 1.4481 0.4047 0.061 Uiso 1 1 calc R . .
H37B H 1.0943 1.2946 0.3786 0.061 Uiso 1 1 calc R . .
C38 C 1.1877(10) 1.3165(9) 0.4619(4) 0.076(2) Uani 1 1 d . . .
H38A H 1.1464 1.3529 0.5015 0.113 Uiso 1 1 calc R . .
H38B H 1.2756 1.3717 0.4430 0.113 Uiso 1 1 calc R . .
H38C H 1.2273 1.2098 0.4701 0.113 Uiso 1 1 calc R . .
C39 C 0.1791(9) 0.6594(8) 0.5732(4) 0.066(2) Uani 1 1 d . . .
H39A H 0.1359 0.7015 0.6120 0.079 Uiso 1 1 calc R . .
H39B H 0.2099 0.5506 0.5845 0.079 Uiso 1 1 calc R . .
C40 C 0.0494(8) 0.6859(9) 0.5255(4) 0.080(2) Uani 1 1 d . . .
H40A H 0.0108 0.7929 0.5177 0.120 Uiso 1 1 calc R . .
H40B H -0.0401 0.6307 0.5424 0.120 Uiso 1 1 calc R . .
H40C H 0.0947 0.6511 0.4860 0.120 Uiso 1 1 calc R . .
C41 C 0.7076(7) 1.2344(6) 0.5610(3) 0.0358(14) Uani 1 1 d . . .
C42 C 0.8542(7) 1.2153(6) 0.5922(3) 0.0372(14) Uani 1 1 d . . .
H42 H 0.9313 1.1314 0.5864 0.045 Uiso 1 1 calc R . .
C43 C 0.8861(7) 1.3142(6) 0.6300(3) 0.0362(13) Uani 1 1 d . . .
C44 C 0.7678(8) 1.4381(7) 0.6419(3) 0.0446(16) Uani 1 1 d . . .
C45 C 0.6250(9) 1.4659(8) 0.6130(4) 0.059(2) Uani 1 1 d . . .
H45 H 0.5498 1.5511 0.6188 0.070 Uiso 1 1 calc R . .
C46 C 0.5959(7) 1.3602(7) 0.5737(3) 0.0502(17) Uani 1 1 d . . .
H46 H 0.4961 1.3747 0.5549 0.060 Uiso 1 1 calc R . .
C47 C 1.0234(7) 1.3228(6) 0.6683(3) 0.0416(15) Uani 1 1 d . . .
C48 C 1.1691(8) 1.2341(8) 0.6774(3) 0.0521(17) Uani 1 1 d . . .
H48 H 1.1972 1.1467 0.6576 0.063 Uiso 1 1 calc R . .
C49 C 1.2765(8) 1.2790(9) 0.7179(4) 0.067(2) Uani 1 1 d . . .
H49 H 1.3786 1.2221 0.7233 0.080 Uiso 1 1 calc R . .
C50 C 1.2356(10) 1.3996(11) 0.7483(4) 0.075(2) Uani 1 1 d . . .
H50 H 1.3092 1.4232 0.7752 0.090 Uiso 1 1 calc R . .
C51 C 1.0848(9) 1.4941(8) 0.7414(3) 0.0578(19) Uani 1 1 d . . .
H51 H 1.0567 1.5790 0.7628 0.069 Uiso 1 1 calc R . .
C52 C 0.9829(8) 1.4519(7) 0.7011(3) 0.0468(16) Uani 1 1 d . . .
C53 C 0.7391(9) 1.6516(6) 0.7118(3) 0.067(2) Uani 1 1 d . . .
H53A H 0.7797 1.6563 0.7532 0.081 Uiso 1 1 calc R . .
H53B H 0.6251 1.6347 0.7193 0.081 Uiso 1 1 calc R . .
C54 C 0.7462(9) 1.8023(6) 0.6721(3) 0.0589(19) Uani 1 1 d . . .
H54A H 0.6913 1.8059 0.6329 0.071 Uiso 1 1 calc R . .
H54B H 0.8593 1.8180 0.6605 0.071 Uiso 1 1 calc R . .
C55 C 0.6597(10) 1.9313(7) 0.7116(4) 0.080(2) Uani 1 1 d . . .
H55A H 0.6220 2.0204 0.6820 0.096 Uiso 1 1 calc R . .
H55B H 0.5646 1.8958 0.7363 0.096 Uiso 1 1 calc R . .
C56 C 0.7693(9) 1.9756(7) 0.7558(3) 0.0578(18) Uani 1 1 d . . .
H56A H 0.8726 1.9927 0.7323 0.069 Uiso 1 1 calc R . .
H56B H 0.7915 1.8911 0.7896 0.069 Uiso 1 1 calc R . .
C57 C 0.7016(10) 2.1203(8) 0.7873(4) 0.064(2) Uani 1 1 d . . .
H57A H 0.6837 2.2054 0.7533 0.077 Uiso 1 1 calc R . .
H57B H 0.5957 2.1047 0.8089 0.077 Uiso 1 1 calc R . .
C58 C 0.8041(9) 2.1639(8) 0.8336(4) 0.0606(19) Uani 1 1 d . . .
H58A H 0.9144 2.1664 0.8140 0.073 Uiso 1 1 calc R . .
H58B H 0.8093 2.0857 0.8706 0.073 Uiso 1 1 calc R . .
C59 C 0.7455(9) 2.3166(8) 0.8564(3) 0.060(2) Uani 1 1 d . . .
H59A H 0.7367 2.3928 0.8187 0.072 Uiso 1 1 calc R . .
H59B H 0.6357 2.3118 0.8763 0.072 Uiso 1 1 calc R . .
C60 C 0.8425(10) 2.3736(8) 0.9022(4) 0.068(2) Uani 1 1 d . . .
H60A H 0.9550 2.3708 0.8846 0.081 Uiso 1 1 calc R . .
H60B H 0.8421 2.3040 0.9421 0.081 Uiso 1 1 calc R . .
C61 C 0.7841(10) 2.5314(8) 0.9173(4) 0.068(2) Uani 1 1 d . . .
H61A H 0.6710 2.5353 0.9344 0.081 Uiso 1 1 calc R . .
H61B H 0.7870 2.6019 0.8778 0.081 Uiso 1 1 calc R . .
C62 C 0.8861(11) 2.5846(9) 0.9661(4) 0.067(2) Uani 1 1 d . . .
H62A H 0.8810 2.5160 1.0061 0.081 Uiso 1 1 calc R . .
H62B H 0.9996 2.5791 0.9496 0.081 Uiso 1 1 calc R . .
C63 C 0.8272(10) 2.7432(8) 0.9789(4) 0.074(2) Uani 1 1 d . . .
H63A H 0.7123 2.7499 0.9935 0.089 Uiso 1 1 calc R . .
H63B H 0.8372 2.8125 0.9393 0.089 Uiso 1 1 calc R . .
C64 C 0.9217(9) 2.7924(9) 1.0288(4) 0.065(2) Uani 1 1 d . . .
H64A H 1.0363 2.7878 1.0137 0.078 Uiso 1 1 calc R . .
H64B H 0.9140 2.7214 1.0680 0.078 Uiso 1 1 calc R . .
C65 C 0.8587(11) 2.9572(8) 1.0440(4) 0.081(3) Uani 1 1 d . . .
H65A H 0.8650 3.0281 1.0047 0.098 Uiso 1 1 calc R . .
H65B H 0.7446 2.9615 1.0597 0.098 Uiso 1 1 calc R . .
C66 C 0.9550(11) 3.0064(9) 1.0932(4) 0.078(2) Uani 1 1 d . . .
H66A H 1.0678 3.0084 1.0764 0.094 Uiso 1 1 calc R . .
H66B H 0.9541 2.9325 1.1317 0.094 Uiso 1 1 calc R . .
C67 C 0.8845(14) 3.1655(10) 1.1106(5) 0.103(3) Uani 1 1 d . . .
H67A H 0.7715 3.1636 1.1270 0.123 Uiso 1 1 calc R . .
H67B H 0.8860 3.2394 1.0720 0.123 Uiso 1 1 calc R . .
C68 C 0.9850(13) 3.2179(16) 1.1627(7) 0.146(5) Uani 1 1 d . . .
H68A H 0.9720 3.1528 1.2028 0.219 Uiso 1 1 calc R . .
H68B H 0.9449 3.3214 1.1686 0.219 Uiso 1 1 calc R . .
H68C H 1.0989 3.2110 1.1484 0.219 Uiso 1 1 calc R . .
N1 N 0.4099(7) 0.4752(6) 0.3079(3) 0.0514(14) Uani 1 1 d . . .
N2 N 0.8301(7) 1.5196(5) 0.6857(3) 0.0511(14) Uani 1 1 d . . .
O1 O 0.2048(6) 0.9564(5) 0.5710(2) 0.0643(13) Uani 1 1 d . . .
O2 O 0.3237(5) 0.7306(5) 0.5466(2) 0.0483(11) Uani 1 1 d . . .
O3 O 1.0237(6) 1.0467(6) 0.4186(3) 0.0721(16) Uani 1 1 d . . .
O4 O 0.9112(5) 1.2720(4) 0.4457(2) 0.0508(11) Uani 1 1 d . . .

loop_
_atom_site_aniso_label
_atom_site_aniso_U_11
_atom_site_aniso_U_22
_atom_site_aniso_U_33
_atom_site_aniso_U_23
_atom_site_aniso_U_13
_atom_site_aniso_U_12
C1 0.250(13) 0.130(8) 0.132(8) -0.074(7) -0.013(8) -0.093(8)
C2 0.134(8) 0.104(7) 0.105(7) -0.040(6) -0.034(6) -0.022(6)
C3 0.126(7) 0.070(5) 0.076(5) -0.041(4) -0.010(5) -0.023(5)
C4 0.075(5) 0.075(5) 0.074(5) -0.021(4) -0.026(4) -0.012(4)
C5 0.102(7) 0.060(5) 0.089(6) -0.021(4) 0.003(5) -0.025(4)
C6 0.086(6) 0.059(5) 0.055(4) -0.012(4) -0.004(4) 0.000(4)
C7 0.103(6) 0.051(4) 0.083(5) -0.014(4) -0.020(5) -0.011(4)
C8 0.094(6) 0.063(4) 0.066(4) -0.033(4) -0.026(4) 0.003(4)
C9 0.107(6) 0.042(4) 0.055(4) -0.013(3) -0.005(4) -0.018(4)
C10 0.080(5) 0.052(4) 0.057(4) -0.015(3) 0.001(4) -0.027(4)
C11 0.088(5) 0.048(4) 0.055(4) -0.025(3) -0.013(4) -0.015(3)
C12 0.066(4) 0.039(3) 0.046(3) -0.005(3) -0.006(3) -0.019(3)
C13 0.098(5) 0.045(4) 0.076(4) -0.034(3) -0.039(4) 0.005(3)
C14 0.054(3) 0.037(3) 0.046(3) -0.007(2) 0.002(2) -0.009(2)
C15 0.102(6) 0.095(5) 0.036(3) -0.004(3) -0.002(4) -0.029(4)
C16 0.082(5) 0.069(4) 0.041(3) -0.008(3) -0.004(3) -0.038(3)
C17 0.054(4) 0.035(3) 0.053(4) -0.010(3) -0.017(3) -0.003(3)
C18 0.079(6) 0.050(4) 0.063(5) -0.021(4) -0.018(4) -0.015(4)
C19 0.070(5) 0.058(4) 0.071(5) -0.027(4) -0.017(4) -0.015(4)
C20 0.069(5) 0.063(4) 0.087(5) -0.033(4) -0.030(4) 0.022(3)
C21 0.041(4) 0.061(5) 0.066(5) -0.021(4) -0.004(4) 0.001(3)
C22 0.041(4) 0.041(3) 0.039(3) -0.008(3) -0.012(3) -0.013(3)
C23 0.039(4) 0.037(3) 0.044(3) -0.015(3) -0.001(3) -0.012(2)
C24 0.040(3) 0.036(3) 0.043(3) -0.018(3) -0.009(3) -0.010(2)
C25 0.038(3) 0.038(3) 0.053(3) -0.026(3) -0.010(3) -0.012(2)
C26 0.045(4) 0.046(4) 0.063(4) -0.016(3) -0.007(3) 0.009(3)
C27 0.041(4) 0.041(4) 0.079(5) -0.024(3) -0.017(3) 0.012(3)
C28 0.053(4) 0.029(3) 0.047(4) -0.005(3) -0.010(3) -0.004(3)
C29 0.034(3) 0.035(3) 0.043(3) -0.010(3) -0.005(3) -0.015(3)
C30 0.033(3) 0.040(3) 0.042(3) -0.010(3) -0.001(3) -0.007(3)
C31 0.037(3) 0.041(3) 0.044(3) -0.011(3) -0.002(3) -0.009(3)
C32 0.032(3) 0.038(3) 0.041(3) -0.011(3) -0.008(3) 0.010(3)
C33 0.038(4) 0.042(3) 0.047(3) -0.021(3) -0.006(3) 0.000(3)
C34 0.032(3) 0.032(3) 0.043(3) -0.004(2) -0.008(3) -0.002(2)
C35 0.040(4) 0.043(3) 0.038(3) -0.010(3) -0.004(3) -0.005(3)
C36 0.039(4) 0.040(3) 0.062(4) -0.018(3) -0.003(3) -0.008(3)
C37 0.047(4) 0.039(4) 0.061(4) 0.015(3) 0.003(3) -0.011(3)
C38 0.080(5) 0.071(5) 0.073(5) -0.005(4) 0.003(4) -0.013(4)
C39 0.050(5) 0.057(5) 0.092(5) -0.018(4) 0.011(4) -0.018(4)
C40 0.046(4) 0.074(5) 0.126(6) 0.004(5) -0.018(4) -0.040(3)
C41 0.035(3) 0.034(3) 0.036(3) -0.002(2) 0.004(3) -0.001(2)
C42 0.030(3) 0.029(3) 0.051(3) -0.005(3) 0.001(3) 0.001(2)
C43 0.040(3) 0.026(3) 0.042(3) 0.000(2) -0.011(3) -0.004(2)
C44 0.045(4) 0.041(3) 0.054(4) -0.025(3) -0.005(3) -0.006(3)
C45 0.056(5) 0.047(4) 0.079(5) -0.033(4) -0.018(4) 0.004(3)
C46 0.040(4) 0.047(4) 0.073(4) -0.026(3) -0.025(3) -0.006(3)
C47 0.042(4) 0.036(3) 0.049(4) -0.011(3) -0.001(3) -0.007(3)
C48 0.051(4) 0.057(4) 0.054(4) -0.018(3) -0.016(3) -0.009(3)
C49 0.043(4) 0.097(6) 0.070(5) -0.021(4) -0.025(4) -0.020(4)
C50 0.064(5) 0.108(6) 0.062(5) -0.020(5) -0.031(4) -0.018(5)
C51 0.061(5) 0.068(5) 0.053(4) -0.023(4) -0.013(4) -0.018(4)
C52 0.052(4) 0.051(4) 0.042(3) -0.010(3) -0.002(3) -0.020(3)
C53 0.073(5) 0.035(3) 0.096(5) -0.038(3) -0.018(4) 0.023(3)
C54 0.073(4) 0.029(3) 0.074(4) -0.017(3) -0.017(4) 0.011(3)
C55 0.114(6) 0.045(4) 0.084(5) -0.032(3) -0.041(4) 0.027(4)
C56 0.066(4) 0.042(3) 0.062(4) -0.003(3) -0.006(3) 0.004(3)
C57 0.076(5) 0.045(4) 0.073(4) -0.023(3) -0.011(4) 0.009(3)
C58 0.062(4) 0.043(4) 0.074(5) -0.004(3) -0.010(4) -0.002(3)
C59 0.079(5) 0.045(4) 0.057(4) -0.011(3) -0.012(4) 0.001(3)
C60 0.069(5) 0.063(5) 0.076(5) -0.024(4) -0.012(4) -0.008(3)
C61 0.093(5) 0.040(4) 0.069(5) -0.005(3) 0.007(4) -0.016(3)
C62 0.086(6) 0.058(4) 0.065(5) -0.024(4) -0.007(4) -0.018(4)
C63 0.106(7) 0.050(4) 0.079(5) -0.025(4) -0.024(5) -0.022(4)
C64 0.073(5) 0.057(4) 0.070(5) -0.028(4) -0.019(4) -0.003(4)
C65 0.140(7) 0.040(3) 0.070(5) -0.023(3) 0.005(5) -0.021(4)
C66 0.081(6) 0.071(5) 0.088(6) -0.013(4) 0.002(5) -0.030(4)
C67 0.155(9) 0.062(5) 0.105(7) -0.051(5) 0.012(6) -0.035(5)
C68 0.121(8) 0.180(11) 0.170(10) -0.122(9) -0.008(7) -0.036(7)
N1 0.052(3) 0.043(3) 0.063(3) -0.020(3) -0.018(3) 0.005(2)
N2 0.065(4) 0.035(3) 0.061(3) -0.029(2) -0.009(3) -0.004(2)
O1 0.051(3) 0.054(3) 0.092(3) -0.023(3) 0.011(3) -0.015(2)
O2 0.038(3) 0.042(2) 0.066(3) -0.008(2) 0.000(2) -0.0116(18)
O3 0.044(3) 0.065(3) 0.115(4) -0.053(3) 0.031(3) -0.015(2)
O4 0.046(3) 0.034(2) 0.070(3) -0.002(2) 0.009(2) -0.0061(18)

loop_
_atom_type_symbol
_atom_type_description
_atom_type_scat_dispersion_real
_atom_type_scat_dispersion_imag
_atom_type_scat_source
C C 0.0033 0.0016 'International Tables Vol C Tables 4.2.6.8 and 6.1.1.4'
H H 0.0000 0.0000 'International Tables Vol C Tables 4.2.6.8 and 6.1.1.4'
N N 0.0061 0.0033 'International Tables Vol C Tables 4.2.6.8 and 6.1.1.4'
O O 0.0106 0.0060 'International Tables Vol C Tables 4.2.6.8 and 6.1.1.4'

loop_
_geom_angle_atom_site_label_1
_geom_angle_atom_site_label_2
_geom_angle_atom_site_label_3
_geom_angle
_geom_angle_site_symmetry_1
_geom_angle_site_symmetry_3
C1 C2 C3 115.0(10) . .
C2 C3 C4 115.6(8) . .
C5 C4 C3 116.3(7) . .
C4 C5 C6 115.6(7) . .
C5 C6 C7 117.1(7) . .
C8 C7 C6 116.9(7) . .
C7 C8 C9 116.5(7) . .
C10 C9 C8 112.6(6) . .
C11 C10 C9 110.3(6) . .
C10 C11 C12 110.9(6) . .
C13 C12 C11 113.1(6) . .
C12 C13 C14 110.3(6) . .
C15 C14 C13 112.1(5) . .
C16 C15 C14 111.7(5) . .
C15 C16 N1 109.7(5) . .
C22 C17 C18 119.8(5) . .
C22 C17 N1 108.9(5) . .
C18 C17 N1 131.2(5) . .
C19 C18 C17 119.3(6) . .
C18 C19 C20 120.7(7) . .
C21 C20 C19 120.6(6) . .
C20 C21 C22 120.3(6) . .
C17 C22 C21 119.3(6) . .
C17 C22 C23 106.0(5) . .
C21 C22 C23 134.7(5) . .
C28 C23 C22 107.7(5) . .
C28 C23 C24 119.1(6) . .
C22 C23 C24 133.2(5) . .
C25 C24 C23 117.8(5) . .
C24 C25 C26 122.1(5) . .
C24 C25 C29 117.9(5) . .
C26 C25 C29 119.9(5) . .
C27 C26 C25 121.1(6) . .
C26 C27 C28 118.8(5) . .
N1 C28 C23 110.1(6) . .
N1 C28 C27 129.0(6) . .
C23 C28 C27 120.9(5) . .
C34 C29 C30 115.9(5) . .
C34 C29 C25 126.6(5) . .
C30 C29 C25 117.2(5) . .
C31 C30 C29 123.6(5) . .
C30 C31 C32 119.4(6) . .
C30 C31 C36 115.0(5) . .
C32 C31 C36 125.6(5) . .
C33 C32 C31 117.5(5) . .
C33 C32 C41 118.9(5) . .
C31 C32 C41 123.5(5) . .
C32 C33 C34 123.4(5) . .
C33 C34 C29 120.2(6) . .
C33 C34 C35 115.7(5) . .
C29 C34 C35 123.8(5) . .
O1 C35 O2 123.7(6) . .
O1 C35 C34 122.7(6) . .
O2 C35 C34 113.6(5) . .
O3 C36 O4 123.3(6) . .
O3 C36 C31 124.4(6) . .
O4 C36 C31 112.1(5) . .
O4 C37 C38 112.0(5) . .
O2 C39 C40 110.9(6) . .
C46 C41 C42 115.6(5) . .
C46 C41 C32 120.8(5) . .
C42 C41 C32 123.0(5) . .
C43 C42 C41 121.9(5) . .
C42 C43 C44 120.0(6) . .
C42 C43 C47 133.9(5) . .
C44 C43 C47 106.0(5) . .
C45 C44 C43 121.7(6) . .
C45 C44 N2 130.2(6) . .
C43 C44 N2 108.1(5) . .
C44 C45 C46 116.6(6) . .
C41 C46 C45 124.0(6) . .
C48 C47 C52 119.2(6) . .
C48 C47 C43 133.1(5) . .
C52 C47 C43 107.7(5) . .
C47 C48 C49 117.9(6) . .
C50 C49 C48 121.7(7) . .
C49 C50 C51 122.7(7) . .
C52 C51 C50 115.2(6) . .
C51 C52 N2 128.5(6) . .
C51 C52 C47 123.2(6) . .
N2 C52 C47 108.3(6) . .
N2 C53 C54 116.6(6) . .
C53 C54 C55 109.1(5) . .
C56 C55 C54 112.7(6) . .
C55 C56 C57 115.0(6) . .
C58 C57 C56 116.5(6) . .
C57 C58 C59 114.9(6) . .
C60 C59 C58 119.4(6) . .
C59 C60 C61 115.5(6) . .
C60 C61 C62 113.8(7) . .
C63 C62 C61 112.5(7) . .
C62 C63 C64 112.4(7) . .
C63 C64 C65 113.1(6) . .
C66 C65 C64 112.8(7) . .
C65 C66 C67 112.0(8) . .
C66 C67 C68 112.3(9) . .
C28 N1 C17 107.3(5) . .
C28 N1 C16 128.0(5) . .
C17 N1 C16 124.3(5) . .
C52 N2 C44 109.8(5) . .
C52 N2 C53 125.9(5) . .
C44 N2 C53 124.2(6) . .
C35 O2 C39 117.9(5) . .
C36 O4 C37 116.2(5) . .

loop_
_geom_bond_atom_site_label_1
_geom_bond_atom_site_label_2
_geom_bond_distance
_geom_bond_site_symmetry_2
C1 C2 1.447(13) .
C2 C3 1.463(11) .
C3 C4 1.532(10) .
C4 C5 1.443(10) .
C5 C6 1.518(10) .
C6 C7 1.528(10) .
C7 C8 1.478(10) .
C8 C9 1.533(8) .
C9 C10 1.529(10) .
C10 C11 1.526(8) .
C11 C12 1.557(9) .
C12 C13 1.490(8) .
C13 C14 1.564(9) .
C14 C15 1.543(8) .
C15 C16 1.460(10) .
C16 N1 1.485(7) .
C17 C22 1.405(7) .
C17 C18 1.419(9) .
C17 N1 1.421(8) .
C18 C19 1.339(10) .
C19 C20 1.443(8) .
C20 C21 1.329(10) .
C21 C22 1.409(8) .
C22 C23 1.418(8) .
C23 C28 1.405(7) .
C23 C24 1.436(7) .
C24 C25 1.373(8) .
C25 C26 1.404(7) .
C25 C29 1.519(7) .
C26 C27 1.352(9) .
C27 C28 1.420(9) .
C28 N1 1.348(8) .
C29 C34 1.403(7) .
C29 C30 1.418(8) .
C30 C31 1.375(8) .
C31 C32 1.415(7) .
C31 C36 1.489(9) .
C32 C33 1.372(8) .
C32 C41 1.452(8) .
C33 C34 1.396(8) .
C34 C35 1.507(9) .
C35 O1 1.221(6) .
C35 O2 1.308(7) .
C36 O3 1.185(6) .
C36 O4 1.348(7) .
C37 O4 1.451(8) .
C37 C38 1.483(11) .
C39 O2 1.462(8) .
C39 C40 1.502(11) .
C41 C46 1.396(7) .
C41 C42 1.406(8) .
C42 C43 1.336(7) .
C43 C44 1.410(7) .
C43 C47 1.464(8) .
C44 C45 1.350(10) .
C44 N2 1.422(8) .
C45 C46 1.398(8) .
C47 C48 1.359(9) .
C47 C52 1.417(8) .
C48 C49 1.414(9) .
C49 C50 1.322(10) .
C50 C51 1.412(10) .
C51 C52 1.369(9) .
C52 N2 1.368(8) .
C53 N2 1.461(6) .
C53 C54 1.485(9) .
C54 C55 1.577(7) .
C55 C56 1.480(10) .
C56 C57 1.552(8) .
C57 C58 1.470(10) .
C58 C59 1.516(8) .
C59 C60 1.489(9) .
C60 C61 1.496(9) .
C61 C62 1.546(10) .
C62 C63 1.489(9) .
C63 C64 1.507(9) .
C64 C65 1.562(9) .
C65 C66 1.505(11) .
C66 C67 1.544(11) .
C67 C68 1.590(13) .
